data_4073136
loop_
_publ_author_name
'Zhou, Yongbo'
'Chen, Wanzhi'

_publ_section_title
;
 Synthesis and Characterization of Square-Planar Tetranuclear Silver and
 Gold Clusters Supported by a Pyrazole-Linked Bis(N-heterocyclic carbene)
 Ligand
;
_journal_issue 10
_journal_name_full Organometallics
_journal_page_first 2742
_journal_paper_doi 10.1021/om070104j
_journal_volume 26
_journal_year 2007
_chemical_formula_sum 'C26 H30 Au4 F12 N12 P2'
_chemical_formula_weight 1588.43
_chemical_name_systematic
; 
 ? 
;
_space_group_IT_number 2
_symmetry_cell_setting triclinic
_symmetry_space_group_name_Hall '-P 1'
_symmetry_space_group_name_H-M 'P -1'
_atom_sites_solution_hydrogens geom
_atom_sites_solution_primary direct
_atom_sites_solution_secondary difmap
_audit_creation_method SHELXL-97
_cell_angle_alpha 65.11(3)
_cell_angle_beta 71.51(3)
_cell_angle_gamma 86.56(3)
_cell_formula_units_Z 1
_cell_length_a 8.5260(17)
_cell_length_b 11.475(2)
_cell_length_c 13.172(3)
_cell_measurement_temperature 293(2)
_cell_volume 1104.6(5)
_computing_cell_refinement 'Bruker SMART'
_computing_data_collection 'Bruker SMART'
_computing_data_reduction 'Bruker SAINT'
_computing_molecular_graphics 'Bruker SHELXTL'
_computing_publication_material 'Bruker SHELXTL'
_computing_structure_refinement 'SHELXL-97 (Sheldrick, 1997)'
_computing_structure_solution 'SHELXS-97 (Sheldrick, 1990)'
_diffrn_ambient_temperature 293(2)
_diffrn_measured_fraction_theta_full 0.964
_diffrn_measured_fraction_theta_max 0.964
_diffrn_measurement_device_type 'CCD area detector'
_diffrn_measurement_method 'phi and omega scans'
_diffrn_radiation_monochromator graphite
_diffrn_radiation_source 'fine-focus sealed tube'
_diffrn_radiation_type MoK\a
_diffrn_radiation_wavelength 0.71073
_diffrn_reflns_av_R_equivalents 0.0466
_diffrn_reflns_av_sigmaI/netI 0.1077
_diffrn_reflns_limit_h_max 10
_diffrn_reflns_limit_h_min -10
_diffrn_reflns_limit_k_max 13
_diffrn_reflns_limit_k_min -13
_diffrn_reflns_limit_l_max 15
_diffrn_reflns_limit_l_min -15
_diffrn_reflns_number 7748
_diffrn_reflns_theta_full 25.04
_diffrn_reflns_theta_max 25.04
_diffrn_reflns_theta_min 1.80
_exptl_absorpt_coefficient_mu 13.397
_exptl_absorpt_correction_T_max 0.6163
_exptl_absorpt_correction_T_min 0.3476
_exptl_absorpt_correction_type multi-scan
_exptl_absorpt_process_details sadabs
_exptl_crystal_colour colorless
_exptl_crystal_density_diffrn 2.388
_exptl_crystal_density_method 'not measured'
_exptl_crystal_description block
_exptl_crystal_F_000 724
_exptl_crystal_size_max 0.10
_exptl_crystal_size_mid 0.08
_exptl_crystal_size_min 0.04
_refine_diff_density_max 3.890
_refine_diff_density_min -2.748
_refine_diff_density_rms 0.330
_refine_ls_extinction_method none
_refine_ls_goodness_of_fit_ref 1.045
_refine_ls_hydrogen_treatment constr
_refine_ls_matrix_type full
_refine_ls_number_parameters 255
_refine_ls_number_reflns 3779
_refine_ls_number_restraints 0
_refine_ls_restrained_S_all 1.045
_refine_ls_R_factor_all 0.0896
_refine_ls_R_factor_gt 0.0723
_refine_ls_shift/su_max 0.000
_refine_ls_shift/su_mean 0.000
_refine_ls_structure_factor_coef Fsqd
_refine_ls_weighting_details 'calc w=1/[\s^2^(Fo^2^)+(0.1003P)^2^+0.0000P] where P=(Fo^2^+2Fc^2^)/3'
_refine_ls_weighting_scheme calc
_refine_ls_wR_factor_gt 0.1834
_refine_ls_wR_factor_ref 0.1932
_reflns_number_gt 2792
_reflns_number_total 3779
_reflns_threshold_expression >2sigma(I)
_cod_data_source_file om070104jsi20070302_081932.cif
_cod_data_source_block b
_cod_depositor_comments
;
The following automatic conversions were performed:

'_symmetry_cell_setting' value 'Triclinic' changed to 'triclinic'
according to /home/saulius/struct/CIF-dictionaries/cif_core.dic
dictionary named 'cif_core.dic' version 2.4.1 from 2010-06-29.

Automatic conversion script
Id: cif_fix_values 1715 2011-07-08 13:25:40Z adriana 
;
_cod_original_cell_volume 1104.6(4)
_cod_original_sg_symbol_H-M P-1
_cod_database_code 4073136

loop_
_symmetry_equiv_pos_as_xyz
'x, y, z'
'-x, -y, -z'

loop_
_atom_site_label
_atom_site_type_symbol
_atom_site_fract_x
_atom_site_fract_y
_atom_site_fract_z
_atom_site_U_iso_or_equiv
_atom_site_adp_type
_atom_site_occupancy
_atom_site_symmetry_multiplicity
_atom_site_calc_flag
_atom_site_refinement_flags
Au1 Au 0.26227(8) 0.10735(6) 1.04146(6) 0.0416(3) Uani 1 1 d .
Au2 Au 0.40250(8) -0.05036(7) 0.87793(6) 0.0426(3) Uani 1 1 d .
P1 P 0.1567(7) 0.2847(6) 0.3014(5) 0.0586(15) Uani 1 1 d .
F1 F 0.268(2) 0.367(2) 0.3274(16) 0.125(7) Uani 1 1 d .
F2 F 0.311(2) 0.230(3) 0.249(3) 0.186(11) Uani 1 1 d .
F3 F 0.185(3) 0.388(2) 0.1758(15) 0.158(10) Uani 1 1 d .
F4 F 0.041(3) 0.210(2) 0.2709(19) 0.157(10) Uani 1 1 d .
F5 F 0.134(4) 0.183(3) 0.418(3) 0.27(2) Uani 1 1 d .
F6 F 0.001(3) 0.338(4) 0.358(3) 0.218(14) Uani 1 1 d .
N1 N 0.7251(16) 0.0866(13) 0.8758(13) 0.037(3) Uani 1 1 d .
N2 N 0.6660(16) 0.1516(12) 0.9433(13) 0.038(3) Uani 1 1 d .
N3 N 0.6269(17) 0.1097(14) 0.6327(14) 0.044(4) Uani 1 1 d .
N4 N 0.382(2) 0.0649(17) 0.6315(14) 0.058(5) Uani 1 1 d .
N5 N 0.1344(17) 0.3634(14) 0.9280(14) 0.046(4) Uani 1 1 d .
N6 N 0.3894(19) 0.3870(14) 0.9165(14) 0.047(4) Uani 1 1 d .
C1 C 0.262(2) 0.2973(17) 0.9586(17) 0.041(4) Uani 1 1 d .
C2 C 0.178(3) 0.493(2) 0.877(2) 0.065(6) Uani 1 1 d .
H2 H 0.1076 0.5577 0.8568 0.078 Uiso 1 1 calc R
C3 C 0.344(2) 0.5102(17) 0.8610(18) 0.051(5) Uani 1 1 d .
H3 H 0.4112 0.5874 0.8218 0.061 Uiso 1 1 calc R
C4 C 0.554(2) 0.3579(18) 0.9326(18) 0.046(5) Uani 1 1 d .
H4A H 0.5433 0.3185 1.0159 0.055 Uiso 1 1 calc R
H4B H 0.6279 0.4361 0.8938 0.055 Uiso 1 1 calc R
C5 C 0.6235(19) 0.263(2) 0.8757(15) 0.048(5) Uani 1 1 d .
C6 C 0.673(2) 0.2835(19) 0.7607(17) 0.051(5) Uani 1 1 d .
H6 H 0.6701 0.3584 0.6955 0.062 Uiso 1 1 calc R
C7 C 0.730(2) 0.1620(18) 0.7632(17) 0.046(5) Uani 1 1 d .
C8 C 0.762(2) 0.114(2) 0.6767(17) 0.057(6) Uani 1 1 d .
H8A H 0.7958 0.0277 0.7091 0.068 Uiso 1 1 calc R
H8B H 0.8553 0.1670 0.6099 0.068 Uiso 1 1 calc R
C9 C 0.475(2) 0.0476(15) 0.7031(14) 0.036(4) Uani 1 1 d .
C10 C 0.487(3) 0.138(2) 0.515(2) 0.078(8) Uani 1 1 d .
H10 H 0.4567 0.1578 0.4477 0.094 Uiso 1 1 calc R
C11 C 0.628(2) 0.1728(19) 0.5118(16) 0.051(5) Uani 1 1 d .
H11 H 0.7126 0.2272 0.4461 0.061 Uiso 1 1 calc R
C12 C 0.215(3) 0.020(3) 0.667(3) 0.097(10) Uani 1 1 d .
H12A H 0.1929 -0.0622 0.7347 0.145 Uiso 1 1 calc R
H12B H 0.1934 0.0104 0.6037 0.145 Uiso 1 1 calc R
H12C H 0.1444 0.0803 0.6877 0.145 Uiso 1 1 calc R
C13 C -0.025(2) 0.307(2) 0.950(2) 0.071(7) Uani 1 1 d .
H13A H -0.0172 0.2727 0.8937 0.107 Uiso 1 1 calc R
H13B H -0.1031 0.3712 0.9433 0.107 Uiso 1 1 calc R
H13C H -0.0613 0.2384 1.0286 0.107 Uiso 1 1 calc R

loop_
_atom_site_aniso_label
_atom_site_aniso_U_11
_atom_site_aniso_U_22
_atom_site_aniso_U_33
_atom_site_aniso_U_23
_atom_site_aniso_U_13
_atom_site_aniso_U_12
Au1 0.0305(4) 0.0390(4) 0.0420(5) -0.0012(3) -0.0150(3) -0.0078(3)
Au2 0.0323(4) 0.0466(5) 0.0349(4) -0.0013(3) -0.0135(3) -0.0062(3)
P1 0.046(3) 0.053(3) 0.054(3) 0.001(3) -0.019(3) -0.007(3)
F1 0.119(14) 0.163(17) 0.103(13) -0.046(12) -0.052(11) -0.048(13)
F2 0.082(14) 0.22(3) 0.29(3) -0.16(3) -0.049(18) 0.073(16)
F3 0.19(2) 0.147(18) 0.071(12) 0.045(11) -0.066(13) -0.076(16)
F4 0.136(17) 0.161(18) 0.141(17) -0.003(14) -0.064(14) -0.107(15)
F5 0.25(3) 0.21(3) 0.18(3) 0.13(2) -0.12(3) -0.10(3)
F6 0.088(16) 0.36(4) 0.18(3) -0.11(3) -0.017(16) 0.05(2)
N1 0.032(8) 0.034(8) 0.044(8) -0.009(7) -0.022(7) 0.007(6)
N2 0.023(7) 0.029(7) 0.052(9) 0.000(7) -0.024(7) 0.000(6)
N3 0.027(7) 0.051(9) 0.057(10) -0.020(8) -0.020(7) 0.012(7)
N4 0.070(12) 0.063(11) 0.031(8) -0.003(8) -0.026(8) -0.001(9)
N5 0.029(8) 0.037(8) 0.068(11) -0.009(8) -0.030(8) 0.004(6)
N6 0.041(9) 0.033(8) 0.053(10) -0.004(7) -0.014(7) -0.005(7)
C1 0.026(9) 0.041(10) 0.057(12) -0.014(9) -0.023(8) -0.002(7)
C2 0.090(18) 0.043(12) 0.069(15) -0.020(11) -0.039(14) -0.001(12)
C3 0.053(12) 0.031(10) 0.066(13) -0.001(9) -0.045(11) 0.002(8)
C4 0.044(11) 0.033(10) 0.061(13) -0.018(9) -0.021(10) 0.005(8)
C5 0.019(8) 0.077(14) 0.030(9) -0.005(9) -0.012(7) 0.016(8)
C6 0.050(12) 0.053(12) 0.038(11) -0.001(9) -0.019(9) -0.013(9)
C7 0.039(10) 0.042(10) 0.054(12) -0.006(9) -0.030(9) -0.002(8)
C8 0.034(10) 0.093(17) 0.037(11) -0.032(11) 0.004(8) 0.000(10)
C9 0.032(9) 0.029(9) 0.034(9) -0.006(7) -0.005(7) 0.006(7)
C10 0.09(2) 0.065(16) 0.067(16) -0.005(13) -0.036(15) -0.013(14)
C11 0.038(11) 0.051(12) 0.031(10) 0.008(9) -0.004(8) -0.007(9)
C12 0.072(18) 0.080(19) 0.073(18) 0.008(14) 0.005(14) -0.004(15)
C13 0.024(10) 0.054(13) 0.12(2) -0.009(13) -0.038(12) -0.005(9)

loop_
_atom_type_symbol
_atom_type_description
_atom_type_scat_dispersion_real
_atom_type_scat_dispersion_imag
_atom_type_scat_source
C C 0.0033 0.0016 'International Tables Vol C Tables 4.2.6.8 and 6.1.1.4'
H H 0.0000 0.0000 'International Tables Vol C Tables 4.2.6.8 and 6.1.1.4'
N N 0.0061 0.0033 'International Tables Vol C Tables 4.2.6.8 and 6.1.1.4'
F F 0.0171 0.0103 'International Tables Vol C Tables 4.2.6.8 and 6.1.1.4'
P P 0.1023 0.0942 'International Tables Vol C Tables 4.2.6.8 and 6.1.1.4'
Au Au -2.0133 8.8022 'International Tables Vol C Tables 4.2.6.8 and 6.1.1.4'

loop_
_geom_angle_atom_site_label_1
_geom_angle_atom_site_label_2
_geom_angle_atom_site_label_3
_geom_angle
_geom_angle_site_symmetry_1
_geom_angle_site_symmetry_3
C1 Au1 N1 177.2(6) . 2_657
C1 Au1 Au2 117.4(6) . .
N1 Au1 Au2 61.7(4) 2_657 .
C1 Au1 Au2 107.2(4) . 2_657
N1 Au1 Au2 70.3(4) 2_657 2_657
Au2 Au1 Au2 88.99(3) . 2_657
C9 Au2 N2 178.7(6) . 2_657
C9 Au2 Au1 118.6(5) . .
N2 Au2 Au1 61.9(4) 2_657 .
C9 Au2 Au1 107.8(5) . 2_657
N2 Au2 Au1 71.0(3) 2_657 2_657
Au1 Au2 Au1 91.01(3) . 2_657
F5 P1 F2 91(2) . .
F5 P1 F3 178(2) . .
F2 P1 F3 86.3(16) . .
F5 P1 F6 87(2) . .
F2 P1 F6 178.3(17) . .
F3 P1 F6 95.3(16) . .
F5 P1 F1 88.5(15) . .
F2 P1 F1 89.1(13) . .
F3 P1 F1 92.2(11) . .
F6 P1 F1 90.2(15) . .
F5 P1 F4 94.2(15) . .
F2 P1 F4 92.7(14) . .
F3 P1 F4 85.1(11) . .
F6 P1 F4 88.0(16) . .
F1 P1 F4 176.6(12) . .
N2 N1 C7 109.5(14) . .
N2 N1 Au1 118.3(10) . 2_657
C7 N1 Au1 130.4(12) . 2_657
C5 N2 N1 107.1(15) . .
C5 N2 Au2 131.8(13) . 2_657
N1 N2 Au2 118.0(10) . 2_657
C9 N3 C11 109.0(14) . .
C9 N3 C8 123.8(16) . .
C11 N3 C8 127.1(16) . .
C9 N4 C12 126.6(19) . .
C9 N4 C10 106.3(19) . .
C12 N4 C10 127(2) . .
C1 N5 C2 110.0(16) . .
C1 N5 C13 125.4(15) . .
C2 N5 C13 124.6(16) . .
C1 N6 C3 111.3(15) . .
C1 N6 C4 124.2(14) . .
C3 N6 C4 124.4(15) . .
N6 C1 N5 105.7(15) . .
N6 C1 Au1 127.6(12) . .
N5 C1 Au1 126.7(12) . .
N5 C2 C3 107.9(19) . .
C2 C3 N6 104.6(17) . .
N6 C4 C5 106.3(14) . .
N2 C5 C6 112.4(18) . .
N2 C5 C4 117.3(16) . .
C6 C5 C4 129.4(18) . .
C5 C6 C7 103.5(17) . .
N1 C7 C8 122.4(18) . .
N1 C7 C6 106.7(16) . .
C8 C7 C6 130.1(18) . .
C7 C8 N3 117.2(16) . .
N3 C9 N4 107.1(15) . .
N3 C9 Au2 126.1(13) . .
N4 C9 Au2 126.8(13) . .
C11 C10 N4 112(2) . .
C10 C11 N3 105.0(18) . .

loop_
_geom_bond_atom_site_label_1
_geom_bond_atom_site_label_2
_geom_bond_distance
_geom_bond_site_symmetry_2
Au1 C1 1.985(18) .
Au1 N1 2.039(13) 2_657
Au1 Au2 3.2761(14) .
Au1 Au2 3.2924(12) 2_657
Au2 C9 1.988(16) .
Au2 N2 2.035(14) 2_657
Au2 Au1 3.2924(12) 2_657
P1 F5 1.45(2) .
P1 F2 1.512(19) .
P1 F3 1.527(16) .
P1 F6 1.53(2) .
P1 F1 1.576(16) .
P1 F4 1.583(16) .
N1 N2 1.35(2) .
N1 C7 1.35(2) .
N1 Au1 2.039(13) 2_657
N2 C5 1.32(2) .
N2 Au2 2.035(14) 2_657
N3 C9 1.36(2) .
N3 C11 1.44(2) .
N3 C8 1.46(2) .
N4 C9 1.36(2) .
N4 C12 1.41(3) .
N4 C10 1.41(3) .
N5 C1 1.36(2) .
N5 C2 1.36(3) .
N5 C13 1.43(2) .
N6 C1 1.35(2) .
N6 C3 1.39(2) .
N6 C4 1.48(2) .
C2 C3 1.38(3) .
C4 C5 1.56(3) .
C5 C6 1.35(2) .
C6 C7 1.44(3) .
C7 C8 1.41(3) .
C10 C11 1.27(3) .

loop_
_platon_squeeze_void_nr
_platon_squeeze_void_average_x
_platon_squeeze_void_average_y
_platon_squeeze_void_average_z
_platon_squeeze_void_volume
_platon_squeeze_void_count_electrons
1 -0.016 0.500 0.500 184.0 45.8
